data_1547107
loop_
_publ_author_name
'Zhou, Junfei'
'Zhan, Guanqun'
'Zhang, Hanqi'
'Zhang, Qihua'
'Li, Ying'
'Xue, Yongbo'
'Yao, Guangmin'

_publ_section_title
;
 Rhodomollanol A, a Highly Oxygenated Diterpenoid with a 5/7/5/5
 Tetracyclic Carbon Skeleton from the Leaves of Rhododendron molle.
;
_journal_issue 14
_journal_name_full 'Organic letters'
_journal_page_first 3935
_journal_page_last 3938
_journal_paper_doi 10.1021/acs.orglett.7b01863
_journal_volume 19
_journal_year 2017
_chemical_absolute_configuration ad
_chemical_formula_moiety 'C20 H30 O5'
_chemical_formula_sum 'C20 H30 O5'
_chemical_formula_weight 350.44
_chemical_name_systematic
;
 ?
;
_space_group_IT_number 4
_symmetry_cell_setting monoclinic
_symmetry_space_group_name_Hall 'P 2yb'
_symmetry_space_group_name_H-M 'P 1 21 1'
_atom_sites_solution_hydrogens geom
_atom_sites_solution_primary direct
_atom_sites_solution_secondary difmap
_audit_conform_dict_location ftp://ftp.iucr.org/pub/cif_core.dic
_audit_conform_dict_name cif_core.dic
_audit_conform_dict_version 2.3
_audit_creation_date 2016-05-08T21:47:00-00:00
_audit_creation_method 'WinGX routine CIF_UPDATE'
_cell_angle_alpha 90
_cell_angle_beta 93.9070(10)
_cell_angle_gamma 90
_cell_formula_units_Z 4
_cell_length_a 7.8050(3)
_cell_length_b 11.0195(4)
_cell_length_c 21.5680(7)
_cell_measurement_reflns_used 5311
_cell_measurement_temperature 298(2)
_cell_measurement_theta_max 58.24
_cell_measurement_theta_min 3.7
_cell_volume 1850.69(11)
_computing_cell_refinement 'Bruker SAINT'
_computing_data_collection 'Bruker APEX2'
_computing_data_reduction 'Bruker SAINT'
_computing_molecular_graphics 'Bruker SHELXTL'
_computing_publication_material 'Bruker SHELXTL'
_computing_structure_refinement 'SHELXL-97 (Sheldrick, 1997)'
_computing_structure_solution 'SHELXS-97 (Sheldrick, 1990)'
_diffrn_ambient_temperature 298(2)
_diffrn_measured_fraction_theta_full 0.991
_diffrn_measured_fraction_theta_max 0.991
_diffrn_measurement_device_type 'Bruker APEX-II CCD'
_diffrn_measurement_method '\f and \w scans'
_diffrn_radiation_monochromator graphite
_diffrn_radiation_type CuK\a
_diffrn_radiation_wavelength 1.54178
_diffrn_reflns_av_R_equivalents 0.0335
_diffrn_reflns_av_unetI/netI 0.0365
_diffrn_reflns_limit_h_max 8
_diffrn_reflns_limit_h_min -9
_diffrn_reflns_limit_k_max 13
_diffrn_reflns_limit_k_min -13
_diffrn_reflns_limit_l_max 26
_diffrn_reflns_limit_l_min -25
_diffrn_reflns_number 19917
_diffrn_reflns_theta_full 68.43
_diffrn_reflns_theta_max 68.43
_diffrn_reflns_theta_min 4.51
_exptl_absorpt_coefficient_mu 0.721
_exptl_absorpt_correction_T_max 0.924
_exptl_absorpt_correction_T_min 0.878
_exptl_absorpt_correction_type multi-scan
_exptl_absorpt_process_details 'SADABS, Sheldrick,2008'
_exptl_crystal_colour colorless
_exptl_crystal_density_diffrn 1.258
_exptl_crystal_density_method 'not measured'
_exptl_crystal_description block
_exptl_crystal_F_000 760
_exptl_crystal_size_max 0.18
_exptl_crystal_size_mid 0.15
_exptl_crystal_size_min 0.11
_refine_diff_density_max 0.259
_refine_diff_density_min -0.144
_refine_diff_density_rms 0.035
_refine_ls_abs_structure_details
;
        Flack H D (1983), Acta Cryst. A39, 876-881;
        Flack  parameter = 0.0(1), 3014 Friedel pairs.
        Hooft <i>et al.</i> (2010) and Spek (2009);
        Hooft parameter = -0.07(5), 3104 Bijvoet pairs.
;
_refine_ls_extinction_method none
_refine_ls_goodness_of_fit_ref 1.046
_refine_ls_hydrogen_treatment constr
_refine_ls_matrix_type full
_refine_ls_number_parameters 469
_refine_ls_number_reflns 6671
_refine_ls_number_restraints 3
_refine_ls_restrained_S_all 1.047
_refine_ls_R_factor_all 0.0363
_refine_ls_R_factor_gt 0.0349
_refine_ls_shift/su_max 0.012
_refine_ls_shift/su_mean 0
_refine_ls_structure_factor_coef Fsqd
_refine_ls_weighting_details 'calc w=1/[\s^2^(Fo^2^)+(0.0654P)^2^+0.0966P] where P=(Fo^2^+2Fc^2^)/3'
_refine_ls_weighting_scheme calc
_refine_ls_wR_factor_gt 0.0976
_refine_ls_wR_factor_ref 0.099
_reflns_number_gt 6341
_reflns_number_total 6671
_reflns_threshold_expression >2sigma(I)
_cod_data_source_file ol7b01863_si_003.cif
_cod_data_source_block p
_cod_original_sg_symbol_H-M 'P 21'
_cod_database_code 1547107
_shelx_estimated_absorpt_t_min 0.649
_shelx_estimated_absorpt_t_max 0.754

loop_
_symmetry_equiv_pos_as_xyz
'x, y, z'
'-x, y+1/2, -z'

loop_
_atom_site_label
_atom_site_type_symbol
_atom_site_fract_x
_atom_site_fract_y
_atom_site_fract_z
_atom_site_U_iso_or_equiv
_atom_site_adp_type
_atom_site_occupancy
_atom_site_symmetry_multiplicity
_atom_site_calc_flag
_atom_site_refinement_flags
C1 C 0.09086(16) 1.01164(12) 0.00084(6) 0.0310(3) Uani 1 1 d .
H1 H 0.1503 1.09 0.0023 0.037 Uiso 1 1 calc R
C2 C -0.08034(18) 1.03377(14) -0.03554(6) 0.0365(3) Uani 1 1 d .
H2 H -0.1559 1.0992 -0.0232 0.044 Uiso 1 1 calc R
C3 C -0.06042(19) 1.01016(15) -0.10087(7) 0.0393(3) Uani 1 1 d .
H3 H -0.1236 1.06 -0.1324 0.047 Uiso 1 1 calc R
C4 C 0.12130(18) 0.97098(14) -0.11126(6) 0.0362(3) Uani 1 1 d .
C5 C 0.19103(17) 0.93005(13) -0.04340(6) 0.0316(3) Uani 1 1 d .
C6 C 0.38439(16) 0.94724(12) -0.03041(6) 0.0333(3) Uani 1 1 d .
H6 H 0.4115 1.0339 -0.0324 0.04 Uiso 1 1 calc R
C7 C 0.45390(17) 0.89725(13) 0.03189(7) 0.0352(3) Uani 1 1 d .
H7A H 0.5778 0.8926 0.0311 0.042 Uiso 1 1 calc R
H7B H 0.4122 0.8147 0.035 0.042 Uiso 1 1 calc R
C8 C 0.41409(17) 0.96345(13) 0.09197(6) 0.0334(3) Uani 1 1 d .
C9 C 0.22961(17) 0.93987(13) 0.11244(6) 0.0351(3) Uani 1 1 d .
H9 H 0.2215 0.8515 0.1164 0.042 Uiso 1 1 calc R
C10 C 0.06662(17) 0.97725(13) 0.06947(6) 0.0328(3) Uani 1 1 d .
C11 C 0.2143(2) 0.98884(17) 0.17906(7) 0.0457(4) Uani 1 1 d .
H11A H 0.0938 0.9928 0.1873 0.055 Uiso 1 1 calc R
H11B H 0.2698 0.9322 0.2084 0.055 Uiso 1 1 calc R
C12 C 0.2946(2) 1.11478(18) 0.18982(7) 0.0484(4) Uani 1 1 d .
H12A H 0.3045 1.132 0.234 0.058 Uiso 1 1 calc R
H12B H 0.22 1.1756 0.1697 0.058 Uiso 1 1 calc R
C13 C 0.47395(19) 1.12287(15) 0.16396(7) 0.0410(3) Uani 1 1 d .
H13 H 0.5323 1.1996 0.1746 0.049 Uiso 1 1 calc R
C14 C 0.45387(18) 1.10056(13) 0.09375(6) 0.0338(3) Uani 1 1 d .
H14 H 0.3593 1.1482 0.0739 0.041 Uiso 1 1 calc R
C15 C 0.54081(18) 0.92011(15) 0.14520(7) 0.0410(3) Uani 1 1 d U
H15 H 0.5844 0.8418 0.1493 0.049 Uiso 1 1 calc R
C16 C 0.5797(2) 1.01279(17) 0.18524(7) 0.0459(3) Uani 1 1 d U
C17 C 0.6927(3) 1.0125(2) 0.24202(9) 0.0646(5) Uani 1 1 d .
H17A H 0.627 1.0307 0.2769 0.097 Uiso 1 1 calc R
H17B H 0.7806 1.0726 0.2389 0.097 Uiso 1 1 calc R
H17C H 0.7446 0.9339 0.2476 0.097 Uiso 1 1 calc R
C18 C 0.1241(2) 0.87117(15) -0.16058(7) 0.0427(3) Uani 1 1 d .
H18A H 0.0635 0.8013 -0.147 0.064 Uiso 1 1 calc R
H18B H 0.2408 0.8494 -0.1667 0.064 Uiso 1 1 calc R
H18C H 0.0696 0.9002 -0.199 0.064 Uiso 1 1 calc R
C19 C 0.2150(2) 1.08382(15) -0.13342(7) 0.0440(3) Uani 1 1 d .
H19A H 0.1542 1.1157 -0.17 0.066 Uiso 1 1 calc R
H19B H 0.3295 1.0621 -0.1428 0.066 Uiso 1 1 calc R
H19C H 0.2199 1.1442 -0.1013 0.066 Uiso 1 1 calc R
C20 C -0.06172(18) 0.87431(15) 0.07521(7) 0.0398(3) Uani 1 1 d .
H20A H -0.081 0.8617 0.1182 0.06 Uiso 1 1 calc R
H20B H -0.0168 0.8013 0.0582 0.06 Uiso 1 1 calc R
H20C H -0.1682 0.8951 0.0528 0.06 Uiso 1 1 calc R
C21 C 0.09373(16) 0.08941(12) 0.50425(6) 0.0309(3) Uani 1 1 d .
H21 H 0.1542 0.1674 0.5058 0.037 Uiso 1 1 calc R
C22 C -0.07702(18) 0.11281(14) 0.46781(7) 0.0371(3) Uani 1 1 d .
H22 H -0.1521 0.1784 0.4803 0.045 Uiso 1 1 calc R
C23 C -0.05752(19) 0.08944(15) 0.40237(7) 0.0393(3) Uani 1 1 d .
H23 H -0.1201 0.1398 0.371 0.047 Uiso 1 1 calc R
C24 C 0.12514(18) 0.05014(14) 0.39231(6) 0.0365(3) Uani 1 1 d .
C25 C 0.19307(17) 0.00724(13) 0.46004(6) 0.0320(3) Uani 1 1 d .
C26 C 0.38661(16) 0.02274(13) 0.47308(6) 0.0328(3) Uani 1 1 d .
H26 H 0.4153 0.1092 0.4713 0.039 Uiso 1 1 calc R
C27 C 0.45440(16) -0.02806(13) 0.53540(6) 0.0344(3) Uani 1 1 d .
H27A H 0.5783 -0.0339 0.5347 0.041 Uiso 1 1 calc R
H27B H 0.4111 -0.1102 0.5382 0.041 Uiso 1 1 calc R
C28 C 0.41569(17) 0.03774(13) 0.59552(6) 0.0330(3) Uani 1 1 d .
C29 C 0.23007(17) 0.01560(13) 0.61581(6) 0.0339(3) Uani 1 1 d .
H29 H 0.2202 -0.0728 0.6191 0.041 Uiso 1 1 calc R
C30 C 0.06827(16) 0.05530(13) 0.57284(6) 0.0334(3) Uani 1 1 d .
C31 C 0.21517(19) 0.06302(16) 0.68306(7) 0.0421(3) Uani 1 1 d .
H31A H 0.0947 0.0676 0.6913 0.051 Uiso 1 1 calc R
H31B H 0.2697 0.0052 0.712 0.051 Uiso 1 1 calc R
C32 C 0.2975(2) 0.18821(17) 0.69482(7) 0.0447(4) Uani 1 1 d .
H32A H 0.3074 0.2043 0.7391 0.054 Uiso 1 1 calc R
H32B H 0.2242 0.2501 0.6751 0.054 Uiso 1 1 calc R
C33 C 0.47755(19) 0.19489(15) 0.66904(7) 0.0416(3) Uani 1 1 d .
H33 H 0.5375 0.2708 0.6801 0.05 Uiso 1 1 calc R
C34 C 0.45689(17) 0.17460(13) 0.59862(6) 0.0342(3) Uani 1 1 d .
H34 H 0.3625 0.2231 0.5793 0.041 Uiso 1 1 calc R
C35 C 0.54034(18) -0.00815(15) 0.64875(7) 0.0412(3) Uani 1 1 d U
H35 H 0.582 -0.0871 0.6526 0.049 Uiso 1 1 calc R
C36 C 0.5808(2) 0.08384(18) 0.68952(7) 0.0479(4) Uani 1 1 d U
C37 C 0.6927(3) 0.0785(3) 0.74658(9) 0.0718(6) Uani 1 1 d .
H37A H 0.7319 -0.0033 0.7534 0.108 Uiso 1 1 calc R
H37B H 0.6301 0.1043 0.781 0.108 Uiso 1 1 calc R
H37C H 0.7897 0.1309 0.7428 0.108 Uiso 1 1 calc R
C38 C 0.1269(2) -0.04933(16) 0.34267(7) 0.0424(3) Uani 1 1 d .
H38A H 0.0622 -0.118 0.3554 0.064 Uiso 1 1 calc R
H38B H 0.2432 -0.0736 0.3376 0.064 Uiso 1 1 calc R
H38C H 0.0764 -0.0187 0.304 0.064 Uiso 1 1 calc R
C39 C 0.2204(2) 0.16236(15) 0.37117(7) 0.0430(3) Uani 1 1 d .
H39A H 0.1603 0.1957 0.3347 0.064 Uiso 1 1 calc R
H39B H 0.3346 0.14 0.3618 0.064 Uiso 1 1 calc R
H39C H 0.226 0.2219 0.4037 0.064 Uiso 1 1 calc R
C40 C -0.06214(18) -0.04598(15) 0.57838(7) 0.0406(3) Uani 1 1 d .
H40A H -0.0794 -0.06 0.6214 0.061 Uiso 1 1 calc R
H40B H -0.0202 -0.1188 0.5602 0.061 Uiso 1 1 calc R
H40C H -0.1691 -0.023 0.5569 0.061 Uiso 1 1 calc R
O1 O -0.15398(12) 0.92309(10) -0.06492(5) 0.0398(2) Uani 1 1 d .
O2 O -0.00547(13) 1.08668(10) 0.09398(5) 0.0394(2) Uani 1 1 d .
H2A H -0.1106 1.0831 0.09 0.059 Uiso 1 1 calc R
O3 O 0.61017(13) 1.11991(9) 0.06473(5) 0.0388(2) Uani 1 1 d .
H3A H 0.6317 1.1927 0.0644 0.058 Uiso 1 1 calc R
O4 O 0.46666(12) 0.88467(10) -0.07894(5) 0.0393(2) Uani 1 1 d .
H4 H 0.5701 0.8985 -0.0757 0.059 Uiso 1 1 calc R
O5 O 0.16057(12) 0.80419(9) -0.03403(5) 0.0337(2) Uani 1 1 d .
H5 H 0.0641 0.7866 -0.0487 0.051 Uiso 1 1 calc R
O6 O -0.15159(13) 0.00258(10) 0.43798(5) 0.0402(2) Uani 1 1 d .
O7 O -0.00091(13) 0.16522(10) 0.59761(5) 0.0392(2) Uani 1 1 d .
H7 H -0.1061 0.1618 0.595 0.059 Uiso 1 1 calc R
O8 O 0.61305(13) 0.19508(10) 0.56954(5) 0.0391(2) Uani 1 1 d .
H8 H 0.6313 0.2682 0.5677 0.059 Uiso 1 1 calc R
O9 O 0.46853(12) -0.04031(10) 0.42473(5) 0.0383(2) Uani 1 1 d .
H9A H 0.5715 -0.0247 0.4272 0.057 Uiso 1 1 calc R
O10 O 0.16049(12) -0.11854(9) 0.46875(5) 0.0341(2) Uani 1 1 d .
H10 H 0.0639 -0.1352 0.4538 0.051 Uiso 1 1 calc R

loop_
_atom_site_aniso_label
_atom_site_aniso_U_11
_atom_site_aniso_U_22
_atom_site_aniso_U_33
_atom_site_aniso_U_23
_atom_site_aniso_U_13
_atom_site_aniso_U_12
C1 0.0242(6) 0.0326(7) 0.0361(7) 0.0015(5) 0.0016(5) 0.0008(5)
C2 0.0309(7) 0.0414(8) 0.0370(7) -0.0005(6) -0.0001(5) 0.0029(6)
C3 0.0323(7) 0.0466(8) 0.0383(7) 0.0005(6) -0.0023(5) 0.0047(6)
C4 0.0329(7) 0.0411(7) 0.0344(7) 0.0012(6) 0.0017(5) 0.0039(6)
C5 0.0268(6) 0.0338(7) 0.0339(7) 0.0004(5) 0.0011(5) 0.0008(5)
C6 0.0267(7) 0.0328(7) 0.0406(7) -0.0040(5) 0.0045(5) -0.0009(5)
C7 0.0245(6) 0.0354(7) 0.0451(8) -0.0028(6) -0.0012(5) 0.0024(5)
C8 0.0269(6) 0.0359(7) 0.0371(7) 0.0026(5) -0.0007(5) 0.0007(5)
C9 0.0284(7) 0.0391(8) 0.0374(7) 0.0070(6) 0.0003(5) -0.0019(5)
C10 0.0260(6) 0.0379(7) 0.0344(7) 0.0010(5) 0.0016(5) 0.0017(5)
C11 0.0354(8) 0.0699(11) 0.0320(7) 0.0069(7) 0.0027(6) -0.0032(7)
C12 0.0425(9) 0.0680(11) 0.0348(7) -0.0099(7) 0.0033(6) -0.0025(7)
C13 0.0362(8) 0.0496(8) 0.0366(7) -0.0037(6) -0.0027(6) -0.0043(6)
C14 0.0280(7) 0.0380(7) 0.0352(7) 0.0004(5) 0.0014(5) 0.0009(5)
C15 0.0277(7) 0.0476(8) 0.0470(8) 0.0099(6) -0.0022(6) 0.0000(6)
C16 0.0322(7) 0.0593(9) 0.0453(8) 0.0089(6) -0.0037(6) -0.0066(7)
C17 0.0592(11) 0.0813(14) 0.0506(9) 0.0060(9) -0.0168(8) -0.0107(10)
C18 0.0416(8) 0.0487(9) 0.0375(7) -0.0031(6) 0.0001(6) 0.0045(7)
C19 0.0461(8) 0.0441(8) 0.0423(8) 0.0085(6) 0.0077(6) 0.0043(7)
C20 0.0286(7) 0.0492(9) 0.0419(7) 0.0026(6) 0.0041(5) -0.0040(6)
C21 0.0242(6) 0.0323(7) 0.0361(7) -0.0012(5) 0.0006(5) 0.0011(5)
C22 0.0293(7) 0.0425(8) 0.0389(7) -0.0029(6) -0.0008(5) 0.0035(6)
C23 0.0325(7) 0.0474(8) 0.0374(7) -0.0011(6) -0.0018(5) 0.0055(6)
C24 0.0311(7) 0.0432(8) 0.0348(7) 0.0004(6) 0.0000(5) 0.0044(6)
C25 0.0268(6) 0.0348(7) 0.0341(6) -0.0021(5) 0.0007(5) 0.0005(5)
C26 0.0269(7) 0.0328(7) 0.0387(7) -0.0035(5) 0.0031(5) -0.0010(5)
C27 0.0237(6) 0.0356(7) 0.0435(7) -0.0032(6) -0.0013(5) 0.0011(5)
C28 0.0258(6) 0.0375(7) 0.0352(6) 0.0027(5) -0.0004(5) 0.0005(5)
C29 0.0280(7) 0.0363(7) 0.0373(7) 0.0050(6) 0.0013(5) -0.0011(5)
C30 0.0262(7) 0.0380(7) 0.0358(7) -0.0011(5) 0.0005(5) 0.0021(5)
C31 0.0335(7) 0.0592(10) 0.0337(7) 0.0058(6) 0.0029(5) -0.0013(7)
C32 0.0403(8) 0.0605(10) 0.0335(7) -0.0064(7) 0.0031(6) -0.0024(7)
C33 0.0338(8) 0.0517(9) 0.0390(7) -0.0059(7) -0.0009(6) -0.0071(6)
C34 0.0273(6) 0.0390(7) 0.0363(7) -0.0016(5) 0.0020(5) -0.0017(5)
C35 0.0263(7) 0.0520(9) 0.0449(8) 0.0082(6) -0.0010(6) 0.0018(6)
C36 0.0319(7) 0.0697(10) 0.0415(8) 0.0038(6) -0.0020(6) -0.0034(7)
C37 0.0552(11) 0.1109(19) 0.0472(10) -0.0069(11) -0.0120(8) 0.0053(11)
C38 0.0406(8) 0.0506(9) 0.0353(7) -0.0047(6) -0.0011(6) 0.0059(6)
C39 0.0460(8) 0.0433(8) 0.0401(7) 0.0046(6) 0.0064(6) 0.0052(7)
C40 0.0285(7) 0.0484(8) 0.0454(8) 0.0017(6) 0.0049(6) -0.0044(6)
O1 0.0285(5) 0.0504(6) 0.0401(5) -0.0056(4) -0.0012(4) -0.0009(4)
O2 0.0341(5) 0.0455(6) 0.0387(5) -0.0032(4) 0.0029(4) 0.0068(4)
O3 0.0310(5) 0.0362(5) 0.0497(6) -0.0020(4) 0.0059(4) -0.0074(4)
O4 0.0266(5) 0.0475(6) 0.0442(5) -0.0076(4) 0.0057(4) 0.0000(4)
O5 0.0262(5) 0.0334(5) 0.0412(5) -0.0010(4) 0.0000(4) -0.0019(4)
O6 0.0275(5) 0.0512(6) 0.0414(5) -0.0073(4) -0.0012(4) 0.0002(4)
O7 0.0334(5) 0.0451(6) 0.0392(5) -0.0042(4) 0.0029(4) 0.0072(4)
O8 0.0304(5) 0.0385(6) 0.0488(5) -0.0019(4) 0.0066(4) -0.0078(4)
O9 0.0254(5) 0.0468(6) 0.0428(5) -0.0081(4) 0.0045(4) 0.0008(4)
O10 0.0261(5) 0.0340(5) 0.0417(5) -0.0020(4) -0.0004(4) -0.0019(4)

loop_
_atom_type_symbol
_atom_type_description
_atom_type_scat_dispersion_real
_atom_type_scat_dispersion_imag
_atom_type_scat_source
C C 0.0181 0.0091 'International Tables Vol C Tables 4.2.6.8 and 6.1.1.4'
H H 0 0 'International Tables Vol C Tables 4.2.6.8 and 6.1.1.4'
O O 0.0492 0.0322 'International Tables Vol C Tables 4.2.6.8 and 6.1.1.4'

loop_
_geom_angle_atom_site_label_1
_geom_angle_atom_site_label_2
_geom_angle_atom_site_label_3
_geom_angle
C2 C1 C10 111.77(11)
C2 C1 C5 103.65(11)
C10 C1 C5 122.79(11)
C2 C1 H1 105.8
C10 C1 H1 105.8
C5 C1 H1 105.8
C3 C2 O1 59.91(10)
C3 C2 C1 108.86(12)
O1 C2 C1 113.08(12)
C3 C2 H2 120.1
O1 C2 H2 120.1
C1 C2 H2 120.1
C2 C3 O1 60.78(9)
C2 C3 C4 110.98(12)
O1 C3 C4 113.49(12)
C2 C3 H3 119.3
O1 C3 H3 119.3
C4 C3 H3 119.3
C3 C4 C18 111.43(12)
C3 C4 C19 106.62(13)
C18 C4 C19 109.63(12)
C3 C4 C5 102.12(11)
C18 C4 C5 114.53(12)
C19 C4 C5 112.05(12)
O5 C5 C6 105.49(11)
O5 C5 C1 112.29(11)
C6 C5 C1 110.27(11)
O5 C5 C4 110.89(11)
C6 C5 C4 113.90(11)
C1 C5 C4 104.18(11)
O4 C6 C7 108.63(11)
O4 C6 C5 106.92(11)
C7 C6 C5 113.98(11)
O4 C6 H6 109.1
C7 C6 H6 109.1
C5 C6 H6 109.1
C6 C7 C8 119.57(11)
C6 C7 H7A 107.4
C8 C7 H7A 107.4
C6 C7 H7B 107.4
C8 C7 H7B 107.4
H7A C7 H7B 107
C7 C8 C15 108.96(12)
C7 C8 C14 115.72(12)
C15 C8 C14 99.63(11)
C7 C8 C9 113.83(12)
C15 C8 C9 107.24(11)
C14 C8 C9 110.18(12)
C11 C9 C8 109.68(12)
C11 C9 C10 110.15(12)
C8 C9 C10 120.97(11)
C11 C9 H9 104.9
C8 C9 H9 104.9
C10 C9 H9 104.9
O2 C10 C20 108.47(11)
O2 C10 C1 102.76(11)
C20 C10 C1 112.51(11)
O2 C10 C9 108.75(11)
C20 C10 C9 105.44(11)
C1 C10 C9 118.58(11)
C12 C11 C9 113.54(13)
C12 C11 H11A 108.9
C9 C11 H11A 108.9
C12 C11 H11B 108.9
C9 C11 H11B 108.9
H11A C11 H11B 107.7
C11 C12 C13 111.64(14)
C11 C12 H12A 109.3
C13 C12 H12A 109.3
C11 C12 H12B 109.3
C13 C12 H12B 109.3
H12A C12 H12B 108
C16 C13 C14 100.79(13)
C16 C13 C12 109.37(14)
C14 C13 C12 108.28(12)
C16 C13 H13 112.6
C14 C13 H13 112.6
C12 C13 H13 112.6
O3 C14 C13 112.17(12)
O3 C14 C8 108.22(11)
C13 C14 C8 100.88(12)
O3 C14 H14 111.7
C13 C14 H14 111.7
C8 C14 H14 111.7
C16 C15 C8 110.19(14)
C16 C15 H15 124.9
C8 C15 H15 124.9
C15 C16 C17 128.88(18)
C15 C16 C13 108.35(13)
C17 C16 C13 122.66(17)
C16 C17 H17A 109.5
C16 C17 H17B 109.5
H17A C17 H17B 109.5
C16 C17 H17C 109.5
H17A C17 H17C 109.5
H17B C17 H17C 109.5
C4 C18 H18A 109.5
C4 C18 H18B 109.5
H18A C18 H18B 109.5
C4 C18 H18C 109.5
H18A C18 H18C 109.5
H18B C18 H18C 109.5
C4 C19 H19A 109.5
C4 C19 H19B 109.5
H19A C19 H19B 109.5
C4 C19 H19C 109.5
H19A C19 H19C 109.5
H19B C19 H19C 109.5
C10 C20 H20A 109.5
C10 C20 H20B 109.5
H20A C20 H20B 109.5
C10 C20 H20C 109.5
H20A C20 H20C 109.5
H20B C20 H20C 109.5
C22 C21 C30 111.63(11)
C22 C21 C25 103.70(11)
C30 C21 C25 122.93(11)
C22 C21 H21 105.8
C30 C21 H21 105.8
C25 C21 H21 105.8
C23 C22 O6 59.65(10)
C23 C22 C21 109.00(12)
O6 C22 C21 113.03(12)
C23 C22 H22 120.1
O6 C22 H22 120.1
C21 C22 H22 120.1
C22 C23 O6 60.95(9)
C22 C23 C24 110.52(12)
O6 C23 C24 113.55(12)
C22 C23 H23 119.4
O6 C23 H23 119.4
C24 C23 H23 119.4
C23 C24 C39 106.98(13)
C23 C24 C38 110.90(12)
C39 C24 C38 110.03(12)
C23 C24 C25 102.16(11)
C39 C24 C25 112.07(12)
C38 C24 C25 114.23(12)
O10 C25 C26 105.54(11)
O10 C25 C21 112.57(11)
C26 C25 C21 110.44(11)
O10 C25 C24 111.03(11)
C26 C25 C24 113.53(11)
C21 C25 C24 103.91(11)
O9 C26 C27 108.57(11)
O9 C26 C25 107.18(10)
C27 C26 C25 113.74(11)
O9 C26 H26 109.1
C27 C26 H26 109.1
C25 C26 H26 109.1
C26 C27 C28 119.84(11)
C26 C27 H27A 107.4
C28 C27 H27A 107.4
C26 C27 H27B 107.4
C28 C27 H27B 107.4
H27A C27 H27B 106.9
C27 C28 C35 108.93(11)
C27 C28 C34 116.51(12)
C35 C28 C34 99.77(11)
C27 C28 C29 113.78(11)
C35 C28 C29 106.93(11)
C34 C28 C29 109.60(11)
C31 C29 C28 109.82(11)
C31 C29 C30 110.33(11)
C28 C29 C30 120.90(11)
C31 C29 H29 104.8
C28 C29 H29 104.8
C30 C29 H29 104.8
O7 C30 C40 108.52(11)
O7 C30 C21 103.00(11)
C40 C30 C21 112.48(12)
O7 C30 C29 108.68(11)
C40 C30 C29 105.30(12)
C21 C30 C29 118.55(11)
C32 C31 C29 113.54(12)
C32 C31 H31A 108.9
C29 C31 H31A 108.9
C32 C31 H31B 108.9
C29 C31 H31B 108.9
H31A C31 H31B 107.7
C31 C32 C33 111.30(13)
C31 C32 H32A 109.4
C33 C32 H32A 109.4
C31 C32 H32B 109.4
C33 C32 H32B 109.4
H32A C32 H32B 108
C36 C33 C34 100.89(13)
C36 C33 C32 109.57(13)
C34 C33 C32 108.19(11)
C36 C33 H33 112.5
C34 C33 H33 112.5
C32 C33 H33 112.5
O8 C34 C33 112.17(11)
O8 C34 C28 108.52(11)
C33 C34 C28 101.13(12)
O8 C34 H34 111.5
C33 C34 H34 111.5
C28 C34 H34 111.5
C36 C35 C28 110.08(14)
C36 C35 H35 125
C28 C35 H35 125
C35 C36 C37 127.69(19)
C35 C36 C33 108.50(13)
C37 C36 C33 123.64(18)
C36 C37 H37A 109.5
C36 C37 H37B 109.5
H37A C37 H37B 109.5
C36 C37 H37C 109.5
H37A C37 H37C 109.5
H37B C37 H37C 109.5
C24 C38 H38A 109.5
C24 C38 H38B 109.5
H38A C38 H38B 109.5
C24 C38 H38C 109.5
H38A C38 H38C 109.5
H38B C38 H38C 109.5
C24 C39 H39A 109.5
C24 C39 H39B 109.5
H39A C39 H39B 109.5
C24 C39 H39C 109.5
H39A C39 H39C 109.5
H39B C39 H39C 109.5
C30 C40 H40A 109.5
C30 C40 H40B 109.5
H40A C40 H40B 109.5
C30 C40 H40C 109.5
H40A C40 H40C 109.5
H40B C40 H40C 109.5
C3 O1 C2 59.32(9)
C10 O2 H2A 109.5
C14 O3 H3A 109.5
C6 O4 H4 109.5
C5 O5 H5 109.5
C23 O6 C22 59.41(9)
C30 O7 H7 109.5
C34 O8 H8 109.5
C26 O9 H9A 109.5
C25 O10 H10 109.5

loop_
_geom_bond_atom_site_label_1
_geom_bond_atom_site_label_2
_geom_bond_distance
C1 C2 1.5224(17)
C1 C10 1.5521(18)
C1 C5 1.5593(18)
C1 H1 0.98
C2 C3 1.452(2)
C2 O1 1.4730(18)
C2 H2 0.98
C3 O1 1.4603(19)
C3 C4 1.514(2)
C3 H3 0.98
C4 C18 1.531(2)
C4 C19 1.535(2)
C4 C5 1.5915(19)
C5 O5 1.4239(17)
C5 C6 1.5279(18)
C6 O4 1.4404(16)
C6 C7 1.518(2)
C6 H6 0.98
C7 C8 1.537(2)
C7 H7A 0.97
C7 H7B 0.97
C8 C15 1.5393(19)
C8 C14 1.542(2)
C8 C9 1.5564(18)
C9 C11 1.547(2)
C9 C10 1.5767(18)
C9 H9 0.98
C10 O2 1.4460(18)
C10 C20 1.524(2)
C11 C12 1.534(3)
C11 H11A 0.97
C11 H11B 0.97
C12 C13 1.544(2)
C12 H12A 0.97
C12 H12B 0.97
C13 C16 1.520(2)
C13 C14 1.5315(19)
C13 H13 0.98
C14 O3 1.4246(17)
C14 H14 0.98
C15 C16 1.358(3)
C15 H15 0.93
C16 C17 1.460(2)
C17 H17A 0.96
C17 H17B 0.96
C17 H17C 0.96
C18 H18A 0.96
C18 H18B 0.96
C18 H18C 0.96
C19 H19A 0.96
C19 H19B 0.96
C19 H19C 0.96
C20 H20A 0.96
C20 H20B 0.96
C20 H20C 0.96
C21 C22 1.5223(18)
C21 C30 1.5522(19)
C21 C25 1.5592(18)
C21 H21 0.98
C22 C23 1.453(2)
C22 O6 1.4755(18)
C22 H22 0.98
C23 O6 1.4566(19)
C23 C24 1.520(2)
C23 H23 0.98
C24 C39 1.528(2)
C24 C38 1.533(2)
C24 C25 1.5916(18)
C25 O10 1.4239(17)
C25 C26 1.5272(18)
C26 O9 1.4386(16)
C26 C27 1.5177(19)
C26 H26 0.98
C27 C28 1.5335(19)
C27 H27A 0.97
C27 H27B 0.97
C28 C35 1.5389(18)
C28 C34 1.543(2)
C28 C29 1.5609(18)
C29 C31 1.553(2)
C29 C30 1.5765(18)
C29 H29 0.98
C30 O7 1.4433(18)
C30 C40 1.521(2)
C31 C32 1.535(2)
C31 H31A 0.97
C31 H31B 0.97
C32 C33 1.548(2)
C32 H32A 0.97
C32 H32B 0.97
C33 C36 1.514(2)
C33 C34 1.5329(19)
C33 H33 0.98
C34 O8 1.4262(17)
C34 H34 0.98
C35 C36 1.365(3)
C35 H35 0.93
C36 C37 1.461(2)
C37 H37A 0.96
C37 H37B 0.96
C37 H37C 0.96
C38 H38A 0.96
C38 H38B 0.96
C38 H38C 0.96
C39 H39A 0.96
C39 H39B 0.96
C39 H39C 0.96
C40 H40A 0.96
C40 H40B 0.96
C40 H40C 0.96
O2 H2A 0.82
O3 H3A 0.82
O4 H4 0.82
O5 H5 0.82
O7 H7 0.82
O8 H8 0.82
O9 H9A 0.82
O10 H10 0.82

loop_
_geom_torsion_atom_site_label_1
_geom_torsion_atom_site_label_2
_geom_torsion_atom_site_label_3
_geom_torsion_atom_site_label_4
_geom_torsion
C10 C1 C2 C3 -154.05(13)
C5 C1 C2 C3 -19.86(16)
C10 C1 C2 O1 -89.55(14)
C5 C1 C2 O1 44.65(14)
C1 C2 C3 O1 106.31(13)
O1 C2 C3 C4 -105.94(14)
C1 C2 C3 C4 0.37(18)
C2 C3 C4 C18 141.45(14)
O1 C3 C4 C18 75.24(15)
C2 C3 C4 C19 -98.96(15)
O1 C3 C4 C19 -165.17(11)
C2 C3 C4 C5 18.74(16)
O1 C3 C4 C5 -47.46(15)
C2 C1 C5 O5 -89.40(13)
C10 C1 C5 O5 38.23(17)
C2 C1 C5 C6 153.28(11)
C10 C1 C5 C6 -79.09(15)
C2 C1 C5 C4 30.68(14)
C10 C1 C5 C4 158.31(12)
C3 C4 C5 O5 90.93(13)
C18 C4 C5 O5 -29.65(16)
C19 C4 C5 O5 -155.33(12)
C3 C4 C5 C6 -150.27(12)
C18 C4 C5 C6 89.16(15)
C19 C4 C5 C6 -36.52(16)
C3 C4 C5 C1 -30.08(14)
C18 C4 C5 C1 -150.66(12)
C19 C4 C5 C1 83.67(13)
O5 C5 C6 O4 67.43(13)
C1 C5 C6 O4 -171.11(11)
C4 C5 C6 O4 -54.41(15)
O5 C5 C6 C7 -52.62(14)
C1 C5 C6 C7 68.84(15)
C4 C5 C6 C7 -174.46(11)
O4 C6 C7 C8 168.57(11)
C5 C6 C7 C8 -72.35(16)
C6 C7 C8 C15 -162.66(12)
C6 C7 C8 C14 -51.45(17)
C6 C7 C8 C9 77.71(16)
C7 C8 C9 C11 168.93(12)
C15 C8 C9 C11 48.33(16)
C14 C8 C9 C11 -59.17(15)
C7 C8 C9 C10 -61.18(17)
C15 C8 C9 C10 178.22(13)
C14 C8 C9 C10 70.72(16)
C2 C1 C10 O2 -65.42(14)
C5 C1 C10 O2 170.55(11)
C2 C1 C10 C20 51.03(16)
C5 C1 C10 C20 -73.00(16)
C2 C1 C10 C9 174.67(12)
C5 C1 C10 C9 50.64(18)
C11 C9 C10 O2 26.18(15)
C8 C9 C10 O2 -103.51(15)
C11 C9 C10 C20 -89.97(14)
C8 C9 C10 C20 140.34(13)
C11 C9 C10 C1 142.96(13)
C8 C9 C10 C1 13.3(2)
C8 C9 C11 C12 44.17(17)
C10 C9 C11 C12 -91.34(15)
C9 C11 C12 C13 -46.00(18)
C11 C12 C13 C16 -47.66(17)
C11 C12 C13 C14 61.31(17)
C16 C13 C14 O3 -71.94(15)
C12 C13 C14 O3 173.32(13)
C16 C13 C14 C8 43.03(14)
C12 C13 C14 C8 -71.71(15)
C7 C8 C14 O3 -39.17(15)
C15 C8 C14 O3 77.41(13)
C9 C8 C14 O3 -170.08(10)
C7 C8 C14 C13 -157.07(12)
C15 C8 C14 C13 -40.48(13)
C9 C8 C14 C13 72.02(13)
C7 C8 C15 C16 145.49(13)
C14 C8 C15 C16 23.90(15)
C9 C8 C15 C16 -90.88(15)
C8 C15 C16 C17 179.52(17)
C8 C15 C16 C13 3.32(17)
C14 C13 C16 C15 -29.49(16)
C12 C13 C16 C15 84.43(16)
C14 C13 C16 C17 154.03(16)
C12 C13 C16 C17 -92.05(19)
C30 C21 C22 C23 -154.25(13)
C25 C21 C22 C23 -19.93(15)
C30 C21 C22 O6 -89.99(14)
C25 C21 C22 O6 44.33(14)
C21 C22 C23 O6 106.13(12)
O6 C22 C23 C24 -106.26(14)
C21 C22 C23 C24 -0.14(18)
C22 C23 C24 C39 -98.29(15)
O6 C23 C24 C39 -164.56(12)
C22 C23 C24 C38 141.71(14)
O6 C23 C24 C38 75.44(15)
C22 C23 C24 C25 19.59(16)
O6 C23 C24 C25 -46.67(15)
C22 C21 C25 O10 -88.99(13)
C30 C21 C25 O10 38.60(17)
C22 C21 C25 C26 153.33(11)
C30 C21 C25 C26 -79.08(15)
C22 C21 C25 C24 31.24(13)
C30 C21 C25 C24 158.83(12)
C23 C24 C25 O10 90.33(13)
C39 C24 C25 O10 -155.48(12)
C38 C24 C25 O10 -29.48(16)
C23 C24 C25 C26 -150.96(12)
C39 C24 C25 C26 -36.77(16)
C38 C24 C25 C26 89.24(15)
C23 C24 C25 C21 -30.93(14)
C39 C24 C25 C21 83.26(13)
C38 C24 C25 C21 -150.74(12)
O10 C25 C26 O9 66.88(13)
C21 C25 C26 O9 -171.19(11)
C24 C25 C26 O9 -54.95(15)
O10 C25 C26 C27 -53.13(14)
C21 C25 C26 C27 68.79(15)
C24 C25 C26 C27 -174.96(11)
O9 C26 C27 C28 168.46(11)
C25 C26 C27 C28 -72.32(16)
C26 C27 C28 C35 -163.11(12)
C26 C27 C28 C34 -51.30(16)
C26 C27 C28 C29 77.71(16)
C27 C28 C29 C31 168.42(12)
C35 C28 C29 C31 48.10(15)
C34 C28 C29 C31 -59.15(14)
C27 C28 C29 C30 -61.33(17)
C35 C28 C29 C30 178.35(13)
C34 C28 C29 C30 71.10(16)
C22 C21 C30 O7 -65.86(14)
C25 C21 C30 O7 170.05(11)
C22 C21 C30 C40 50.77(16)
C25 C21 C30 C40 -73.32(16)
C22 C21 C30 C29 174.15(12)
C25 C21 C30 C29 50.06(18)
C31 C29 C30 O7 26.81(15)
C28 C29 C30 O7 -103.22(14)
C31 C29 C30 C40 -89.30(14)
C28 C29 C30 C40 140.67(13)
C31 C29 C30 C21 143.83(13)
C28 C29 C30 C21 13.8(2)
C28 C29 C31 C32 44.47(16)
C30 C29 C31 C32 -91.22(14)
C29 C31 C32 C33 -46.13(17)
C31 C32 C33 C36 -47.67(16)
C31 C32 C33 C34 61.47(16)
C36 C33 C34 O8 -72.80(15)
C32 C33 C34 O8 172.22(13)
C36 C33 C34 C28 42.65(13)
C32 C33 C34 C28 -72.33(15)
C27 C28 C34 O8 -38.69(15)
C35 C28 C34 O8 78.29(13)
C29 C28 C34 O8 -169.68(10)
C27 C28 C34 C33 -156.82(11)
C35 C28 C34 C33 -39.83(13)
C29 C28 C34 C33 72.19(13)
C27 C28 C35 C36 145.74(13)
C34 C28 C35 C36 23.20(15)
C29 C28 C35 C36 -90.89(15)
C28 C35 C36 C37 179.13(18)
C28 C35 C36 C33 3.77(18)
C34 C33 C36 C35 -29.47(16)
C32 C33 C36 C35 84.47(16)
C34 C33 C36 C37 154.94(17)
C32 C33 C36 C37 -91.1(2)
C4 C3 O1 C2 101.79(13)
C1 C2 O1 C3 -99.16(13)
C24 C23 O6 C22 101.27(13)
C21 C22 O6 C23 -99.27(13)
